data_7245703
loop_
_publ_author_name
'Kusumoto, Sotaro'
'Atoini, Youssef'
'Masuda, Shunya'
'Koide, Yoshihiro'
'Kim, Jee Young'
'Hayami, Shinya'
'Kim, Yang'
'Harrowfield, Jack'
'Thu\'ery, Pierre'

_publ_section_title
;
 Varied role of organic carboxylate dizwitterions and anionic donors in
 mixed-ligand uranyl ion coordination polymers
;
_journal_name_full CrystEngComm
_journal_paper_doi 10.1039/D2CE01187E
_journal_year 2022
_chemical_formula_sum 'C108 H108 N6 O60 S6 U6'
_chemical_formula_weight 4070.54
_space_group_crystal_system monoclinic
_space_group_IT_number 14
_space_group_name_Hall '-P 2yn'
_space_group_name_H-M_alt 'P 1 21/n 1'
_atom_sites_solution_hydrogens mixed
_audit_update_record
;
2022-08-23 deposited with the CCDC.	2022-10-21 downloaded from the CCDC.
;
_cell_angle_alpha 90
_cell_angle_beta 97.7928(16)
_cell_angle_gamma 90
_cell_formula_units_Z 2
_cell_length_a 13.2023(7)
_cell_length_b 31.6383(17)
_cell_length_c 15.1219(8)
_cell_measurement_reflns_used 9863
_cell_measurement_temperature 100(2)
_cell_measurement_theta_max 26.3826
_cell_measurement_theta_min 2.3204
_cell_volume 6258.1(6)
_computing_cell_refinement 'SAINT V8.40B (Bruker AXS LLC, 2019)'
_computing_data_collection 'Bruker Instrument Service vV6.2.16'
_computing_data_reduction 'SAINT V8.40B (Bruker AXS LLC, 2019)'
_computing_molecular_graphics 'shelXle (C.B. Huebschle, rev 1328)'
_computing_structure_refinement 'SHELXL-2019/1 (Sheldrick, 2019)'
_computing_structure_solution 'XT, VERSION 2018/2'
_diffrn_ambient_temperature 100(2)
_diffrn_detector_area_resol_mean 7.41
_diffrn_detector_type 'Bruker PHOTON III area detector'
_diffrn_measured_fraction_theta_full 0.999
_diffrn_measured_fraction_theta_max 0.999
_diffrn_measurement_device 'Kappa diffractometer'
_diffrn_measurement_device_type 'Bruker D8 Quest'
_diffrn_measurement_method '\f and \w scans'
_diffrn_radiation_monochromator 'multilayer mirror optics'
_diffrn_radiation_type MoK\a
_diffrn_radiation_wavelength 0.71073
_diffrn_reflns_av_R_equivalents 0.0540
_diffrn_reflns_av_unetI/netI 0.0282
_diffrn_reflns_limit_h_max 16
_diffrn_reflns_limit_h_min -16
_diffrn_reflns_limit_k_max 38
_diffrn_reflns_limit_k_min -38
_diffrn_reflns_limit_l_max 18
_diffrn_reflns_limit_l_min -18
_diffrn_reflns_number 113226
_diffrn_reflns_theta_full 25.68
_diffrn_reflns_theta_max 25.68
_diffrn_reflns_theta_min 2.02
_diffrn_source 'microfocus sealed X-ray tube'
_diffrn_source_current 1.4
_diffrn_source_type 'Incoatec I\ms 70 W'
_diffrn_source_voltage 50
_exptl_absorpt_coefficient_mu 7.938
_exptl_absorpt_correction_T_max 0.75
_exptl_absorpt_correction_T_min 0.38
_exptl_absorpt_correction_type multi-scan
_exptl_absorpt_process_details
;
Krause, L., Herbst-Irmer, R., Sheldrick, G. M., Stalke, D. (2015).
"Comparison of silver and molybdenum microfocus X-ray sources for
single-crystal structure determination"
J. Appl. Cryst. 48, 3-10.
doi:10.1107/S1600576714022985
;
_exptl_crystal_colour 'translucent light yellow'
_exptl_crystal_density_diffrn 2.160
_exptl_crystal_density_method 'not measured'
_exptl_crystal_description irregular
_exptl_crystal_F_000 3852
_exptl_crystal_size_max 0.086
_exptl_crystal_size_mid 0.066
_exptl_crystal_size_min 0.059
_refine_diff_density_max 6.129
_refine_diff_density_min -1.890
_refine_ls_extinction_method none
_refine_ls_goodness_of_fit_ref 1.175
_refine_ls_hydrogen_treatment mixed
_refine_ls_matrix_type full
_refine_ls_number_parameters 901
_refine_ls_number_reflns 11873
_refine_ls_number_restraints 12
_refine_ls_restrained_S_all 1.174
_refine_ls_R_factor_all 0.0707
_refine_ls_R_factor_gt 0.0643
_refine_ls_shift/su_max 0.002
_refine_ls_shift/su_mean 0.000
_refine_ls_structure_factor_coef Fsqd
_refine_ls_weighting_details 'w=1/[\s^2^(Fo^2^)+(0.0490P)^2^+130.3576P] where P=(Fo^2^+2Fc^2^)/3'
_refine_ls_weighting_scheme calc
_refine_ls_wR_factor_gt 0.1598
_refine_ls_wR_factor_ref 0.1634
_reflns_number_gt 10542
_reflns_number_total 11873
_reflns_threshold_expression 'I > 2\s(I)'
_cod_data_source_file d2ce01187e1.cif
_cod_data_source_block 5
_cod_depositor_comments
;
The following automatic conversions were performed:

data item '_exptl_absorpt_correction_type' value 'Multi-Scan' was
changed to 'multi-scan' in accordance with the
/home/data/users/saulius/crontab/automatic-downloads/rss-feeds/RSC/lib/dictionaries/cif_core.dic
dictionary named 'cif_core.dic' version 2.4.2 last updated on
2011-04-26.

Automatic conversion script
Id: cif_fix_values 7556 2019-12-06 15:28:31Z antanas 
;
_cod_database_code 7245703

loop_
_space_group_symop_operation_xyz
'x, y, z'
'-x+1/2, y+1/2, -z+1/2'
'-x, -y, -z'
'x-1/2, -y-1/2, z-1/2'

loop_
_atom_site_type_symbol
_atom_site_label
_atom_site_fract_x
_atom_site_fract_y
_atom_site_fract_z
_atom_site_U_iso_or_equiv
_atom_site_adp_type
_atom_site_calc_flag
_atom_site_refinement_flags_adp
_atom_site_refinement_flags_occupancy
_atom_site_refinement_flags_posn
_atom_site_occupancy
_atom_site_disorder_assembly
_atom_site_disorder_group
U U1 0.31629(4) 0.48890(2) 1.06206(3) 0.04276(14) Uani d . . . 1.000000 . .
U U2 0.28036(3) 0.33224(2) 0.34926(3) 0.03525(13) Uani d . . . 1.000000 . .
U U3 0.19269(3) 0.66557(2) 0.44300(3) 0.03537(13) Uani d . . . 1.000000 . .
S S1 0.5341(2) 0.24818(9) 0.59463(19) 0.0340(6) Uani d . . . 1.000000 . .
S S2 0.2563(3) 0.50040(10) 0.3967(2) 0.0417(7) Uani d . . . 1.000000 . .
S S3 0.4446(2) 0.74982(9) 0.6916(2) 0.0348(6) Uani d . . . 1.000000 . .
O O1 0.2026(8) 0.5204(3) 1.0503(7) 0.058(3) Uani d . . . 1.000000 . .
O O2 0.4286(8) 0.4570(3) 1.0707(7) 0.055(2) Uani d . . . 1.000000 . .
O O3 0.1776(7) 0.3345(3) 0.4114(6) 0.050(2) Uani d . . . 1.000000 . .
O O4 0.3839(6) 0.3308(2) 0.2837(6) 0.042(2) Uani d . . . 1.000000 . .
O O5 0.0928(7) 0.6598(3) 0.5109(6) 0.045(2) Uani d . . . 1.000000 . .
O O6 0.2926(7) 0.6708(2) 0.3750(6) 0.0410(19) Uani d . . . 1.000000 . .
O O7 0.3311(8) 0.5117(3) 0.9208(6) 0.051(2) Uani d U . . 1.000000 . .
O O8 0.3767(8) 0.4904(3) 0.7902(6) 0.051(2) Uani d . . . 1.000000 . .
O O9 -0.0843(7) 0.9465(3) 0.5917(6) 0.048(2) Uani d . . . 1.000000 . .
O O10 -0.1272(8) 0.9788(3) 0.7080(7) 0.059(3) Uani d . . . 1.000000 . .
O O11 0.2173(7) 0.4370(3) 0.9839(6) 0.050(2) Uani d . . . 1.000000 . .
O O12 0.0745(9) 0.4285(4) 1.0477(7) 0.064(3) Uani d . . . 1.000000 . .
O O13 0.3943(7) 0.3052(3) 0.4791(5) 0.0407(19) Uani d . . . 1.000000 . .
O O14 0.3126(6) 0.2565(3) 0.3917(5) 0.0367(18) Uani d . . . 1.000000 . .
O O15 0.6863(6) 0.2155(3) 0.7415(5) 0.0381(18) Uani d . . . 1.000000 . .
O O16 0.6626(6) 0.1474(3) 0.7146(5) 0.0377(18) Uani d . . . 1.000000 . .
O O17 0.2695(7) 0.4112(3) 0.3337(6) 0.045(2) Uani d . . . 1.000000 . .
O O18A 0.385(3) 0.3898(11) 0.437(3) 0.051(9) Uani d . P . 0.41(2) A 1
O O18B 0.3456(18) 0.3856(8) 0.4634(17) 0.044(5) Uani d . P . 0.59(2) A 2
O O19 0.1909(7) 0.5888(3) 0.4082(6) 0.045(2) Uani d . . . 1.000000 . .
O O20 0.2859(11) 0.6069(3) 0.5309(8) 0.080(4) Uani d . . . 1.000000 . .
O O21 0.3114(7) 0.6915(3) 0.5733(6) 0.045(2) Uani d . . . 1.000000 . .
O O22 0.2206(6) 0.7400(3) 0.4923(6) 0.0378(18) Uani d . . . 1.000000 . .
O O23 0.5925(6) 0.7840(3) 0.8414(6) 0.0387(18) Uani d . . . 1.000000 . .
O O24 0.5690(7) 0.8510(3) 0.8090(6) 0.0407(19) Uani d . . . 1.000000 . .
O O25 0.2403(10) 0.4478(4) 1.1716(7) 0.078(4) Uani d . . D 1.000000 . .
H H25A 0.211(13) 0.425(3) 1.154(12) 0.118000 Uiso d U . D 1.000000 . .
H H25B 0.285(12) 0.442(5) 1.215(9) 0.118000 Uiso d U . D 1.000000 . .
O O26 0.4899(8) 0.3676(3) 1.0117(7) 0.061(3) Uani d . . . 1.000000 . .
H H26A 0.467741 0.395466 1.023193 0.091000 Uiso d U . R 1.000000 . .
H H26B 0.444031 0.354896 1.045673 0.091000 Uiso d U . R 1.000000 . .
O O27 0.3662(11) 0.3144(4) 0.0907(7) 0.070(3) Uani d . . D 1.000000 . .
H H27A 0.357(16) 0.315(5) 0.144(4) 0.105000 Uiso d U . D 1.000000 . .
H H27B 0.353(16) 0.290(2) 0.073(10) 0.105000 Uiso d U . D 1.000000 . .
O O28 0.1043(9) 0.5561(4) 0.8708(8) 0.069(3) Uani d . . . 1.000000 . .
O O29 0.2538(9) 0.6200(4) 0.0819(8) 0.071(3) Uani d . . . 1.000000 . .
O O30 0.7121(12) 0.5867(5) 0.1838(11) 0.104(5) Uani d . . . 1.000000 . .
N N1 0.3212(8) 0.6352(3) 0.8347(7) 0.042(2) Uani d . . . 1.000000 . .
N N2 0.0611(9) 0.8508(4) 0.7463(7) 0.049(3) Uani d . . . 1.000000 . .
N N3 0.0543(9) 0.4684(4) 0.7451(7) 0.047(3) Uani d . . . 1.000000 . .
C C1 0.3596(9) 0.5177(4) 0.8436(8) 0.040(3) Uani d . . . 1.000000 . .
C C2 0.3686(9) 0.5636(4) 0.8185(8) 0.039(3) Uani d . . . 1.000000 . .
C C3 0.3229(10) 0.5947(4) 0.8618(8) 0.043(3) Uani d . . . 1.000000 . .
H H3 0.291352 0.587420 0.912531 0.052000 Uiso calc U . R 1.000000 . .
C C4 0.3643(10) 0.6462(4) 0.7647(7) 0.039(3) Uani d . . . 1.000000 . .
H H4 0.358790 0.674591 0.744219 0.046000 Uiso calc U . R 1.000000 . .
C C5 0.4179(9) 0.6171(4) 0.7202(8) 0.041(3) Uani d . . . 1.000000 . .
H H5 0.452604 0.625633 0.672055 0.049000 Uiso calc U . R 1.000000 . .
C C6 0.4192(11) 0.5756(4) 0.7476(9) 0.047(3) Uani d . . . 1.000000 . .
H H6 0.454828 0.554998 0.718017 0.057000 Uiso calc U . R 1.000000 . .
C C7 0.2739(12) 0.6680(5) 0.8899(10) 0.056(4) Uani d . . . 1.000000 . .
H H7A 0.325155 0.676393 0.940853 0.067000 Uiso calc U . R 1.000000 . .
H H7B 0.215423 0.655053 0.914490 0.067000 Uiso calc U . R 1.000000 . .
C C8 0.2369(10) 0.7075(4) 0.8370(8) 0.042(3) Uani d . . . 1.000000 . .
C C9 0.1569(9) 0.7066(4) 0.7676(9) 0.042(3) Uani d . . . 1.000000 . .
C C10 0.1215(9) 0.7437(4) 0.7247(7) 0.039(3) Uani d . . . 1.000000 . .
C C11 0.1672(10) 0.7817(4) 0.7557(8) 0.041(3) Uani d . . . 1.000000 . .
C C12 0.2460(10) 0.7839(4) 0.8273(8) 0.038(3) Uani d . . . 1.000000 . .
C C13 0.2827(10) 0.7460(4) 0.8691(8) 0.041(3) Uani d . . . 1.000000 . .
C C14 0.1112(12) 0.6636(5) 0.7363(11) 0.058(4) Uani d . . . 1.000000 . .
H H14A 0.144614 0.641728 0.773190 0.087000 Uiso d U . R 1.000000 . .
H H14B 0.039374 0.663389 0.740590 0.087000 Uiso d U . R 1.000000 . .
H H14C 0.121414 0.658909 0.675310 0.087000 Uiso d U . R 1.000000 . .
C C15 0.0308(10) 0.7421(5) 0.6493(9) 0.052(3) Uani d . . . 1.000000 . .
H H15A -0.021056 0.762652 0.661359 0.078000 Uiso calc U . R 1.000000 . .
H H15B 0.001103 0.713637 0.646216 0.078000 Uiso calc U . R 1.000000 . .
H H15C 0.054680 0.748859 0.592381 0.078000 Uiso calc U . R 1.000000 . .
C C16 0.2929(11) 0.8260(4) 0.8591(10) 0.049(3) Uani d . . . 1.000000 . .
H H16A 0.272707 0.847747 0.813963 0.073000 Uiso calc U . R 1.000000 . .
H H16B 0.367540 0.823485 0.868713 0.073000 Uiso calc U . R 1.000000 . .
H H16C 0.268607 0.833989 0.915255 0.073000 Uiso calc U . R 1.000000 . .
C C17 0.3720(11) 0.7478(5) 0.9424(9) 0.051(3) Uani d . . . 1.000000 . .
H H17A 0.407550 0.774827 0.939749 0.076000 Uiso calc U . R 1.000000 . .
H H17B 0.419227 0.724568 0.934784 0.076000 Uiso calc U . R 1.000000 . .
H H17C 0.347297 0.745026 1.000407 0.076000 Uiso calc U . R 1.000000 . .
C C18 0.1296(14) 0.8205(5) 0.7004(11) 0.062(4) Uani d . . . 1.000000 . .
H H18A 0.090904 0.810886 0.643329 0.075000 Uiso calc U . R 1.000000 . .
H H18B 0.189789 0.836516 0.686122 0.075000 Uiso calc U . R 1.000000 . .
C C19 0.0164(11) 0.8818(4) 0.6946(9) 0.050(3) Uani d . . . 1.000000 . .
H H19 0.022772 0.882457 0.632785 0.060000 Uiso calc U . R 1.000000 . .
C C20 -0.0399(10) 0.9133(5) 0.7320(9) 0.048(3) Uani d . . . 1.000000 . .
C C21 -0.0534(10) 0.9097(4) 0.8222(8) 0.044(3) Uani d . . . 1.000000 . .
H H21 -0.092060 0.930103 0.849286 0.052000 Uiso calc U . R 1.000000 . .
C C22 -0.0098(9) 0.8762(4) 0.8703(8) 0.038(3) Uani d . . . 1.000000 . .
H H22 -0.021034 0.872550 0.930582 0.046000 Uiso calc U . R 1.000000 . .
C C23 0.0502(9) 0.8477(4) 0.8324(8) 0.037(3) Uani d . . . 1.000000 . .
H H23 0.083968 0.825792 0.867729 0.045000 Uiso calc U . R 1.000000 . .
C C24 -0.0850(10) 0.9482(4) 0.6751(9) 0.044(3) Uani d . . . 1.000000 . .
C C25 0.1176(12) 0.4345(5) 0.9827(10) 0.055(4) Uani d . . . 1.000000 . .
C C26 0.0566(11) 0.4424(4) 0.8923(9) 0.049(3) Uani d . . . 1.000000 . .
C C27 0.1049(11) 0.4623(4) 0.8274(9) 0.050(3) Uani d . . . 1.000000 . .
H H27 0.173660 0.471562 0.841214 0.060000 Uiso calc U . R 1.000000 . .
C C28 -0.0433(11) 0.4554(4) 0.7236(9) 0.048(3) Uani d . . . 1.000000 . .
H H28 -0.076912 0.459230 0.664555 0.058000 Uiso calc U . R 1.000000 . .
C C29 -0.0946(11) 0.4365(4) 0.7868(9) 0.048(3) Uani d . . . 1.000000 . .
H H29 -0.163787 0.428038 0.771544 0.058000 Uiso calc U . R 1.000000 . .
C C30 -0.0440(11) 0.4297(4) 0.8741(9) 0.047(3) Uani d . . . 1.000000 . .
H H30 -0.077997 0.416854 0.918659 0.057000 Uiso calc U . R 1.000000 . .
C C31 0.1114(11) 0.4900(5) 0.6793(9) 0.051(3) Uani d . . . 1.000000 . .
H H31A 0.174140 0.473575 0.673860 0.061000 Uiso calc U . R 1.000000 . .
H H31B 0.132811 0.518277 0.702714 0.061000 Uiso calc U . R 1.000000 . .
C C32 0.0508(9) 0.4952(4) 0.5864(8) 0.040(3) Uani d . . . 1.000000 . .
C C33 0.0476(10) 0.4610(4) 0.5253(9) 0.046(3) Uani d . . . 1.000000 . .
C C34 -0.0036(10) 0.4658(4) 0.4381(8) 0.041(3) Uani d . . . 1.000000 . .
C C35 0.0936(11) 0.4189(4) 0.5521(10) 0.054(3) Uani d . . . 1.000000 . .
H H35A 0.132255 0.420922 0.611996 0.080000 Uiso calc U . R 1.000000 . .
H H35B 0.139618 0.410349 0.509572 0.080000 Uiso calc U . R 1.000000 . .
H H35C 0.039122 0.397887 0.552112 0.080000 Uiso calc U . R 1.000000 . .
C C36 -0.0021(13) 0.4298(5) 0.3723(10) 0.058(4) Uani d . . . 1.000000 . .
H H36A 0.062648 0.414449 0.384946 0.087000 Uiso calc U . R 1.000000 . .
H H36B -0.008950 0.441230 0.311473 0.087000 Uiso calc U . R 1.000000 . .
H H36C -0.059058 0.410578 0.377711 0.087000 Uiso calc U . R 1.000000 . .
C C37 0.3799(10) 0.2663(4) 0.4574(8) 0.039(3) Uani d . . . 1.000000 . .
C C38 0.4400(9) 0.2332(4) 0.5080(8) 0.035(2) Uani d . . . 1.000000 . .
C C39 0.4337(9) 0.1908(4) 0.4992(8) 0.038(3) Uani d . . . 1.000000 . .
H H39 0.387034 0.176935 0.455216 0.045000 Uiso calc U . R 1.000000 . .
C C40 0.5046(9) 0.1690(4) 0.5629(8) 0.035(2) Uani d . . . 1.000000 . .
H H40 0.510647 0.139055 0.566152 0.042000 Uiso calc U . R 1.000000 . .
C C41 0.5626(9) 0.1961(4) 0.6184(8) 0.035(2) Uani d . . . 1.000000 . .
C C42 0.6416(9) 0.1856(4) 0.6944(8) 0.037(3) Uani d . . . 1.000000 . .
C C43 0.3203(13) 0.4179(5) 0.4110(11) 0.063(4) Uani d . . . 1.000000 . .
C C44A 0.348(3) 0.4611(14) 0.437(4) 0.050(11) Uani d . P . 0.41(2) A 1
C C45A 0.415(3) 0.4801(10) 0.495(2) 0.048(9) Uani d . P . 0.41(2) A 1
H H45A 0.471795 0.464721 0.523571 0.058000 Uiso calc U P R 0.41(2) A 1
C C46A 0.405(3) 0.5204(12) 0.514(2) 0.057(10) Uani d . P . 0.41(2) A 1
H H46A 0.454511 0.536553 0.550754 0.068000 Uiso calc U P R 0.41(2) A 1
C C47A 0.309(3) 0.5363(14) 0.472(3) 0.029(9) Uani d . P . 0.41(2) A 1
C C44B 0.305(2) 0.4597(9) 0.456(2) 0.042(7) Uani d . P . 0.59(2) A 2
C C45B 0.3366(18) 0.4694(7) 0.5469(17) 0.051(7) Uani d . P . 0.59(2) A 2
H H45B 0.363824 0.449823 0.591410 0.061000 Uiso calc U P R 0.59(2) A 2
C C46B 0.3218(16) 0.5117(6) 0.5605(14) 0.040(5) Uani d . P . 0.59(2) A 2
H H46B 0.342512 0.524931 0.616444 0.048000 Uiso calc U P R 0.59(2) A 2
C C47B 0.274(3) 0.5342(14) 0.486(3) 0.044(9) Uani d . P . 0.59(2) A 2
C C48 0.2568(12) 0.5794(4) 0.4729(10) 0.053(3) Uani d . . . 1.000000 . .
C C49 0.2921(10) 0.7303(4) 0.5538(8) 0.038(3) Uani d . . . 1.000000 . .
C C50 0.3499(9) 0.7643(4) 0.6065(8) 0.036(3) Uani d . . . 1.000000 . .
C C51 0.3412(9) 0.8065(4) 0.5949(8) 0.037(3) Uani d . . . 1.000000 . .
H H51 0.295648 0.819755 0.549133 0.044000 Uiso calc U . R 1.000000 . .
C C52 0.4098(9) 0.8288(4) 0.6606(8) 0.037(3) Uani d . . . 1.000000 . .
H H52 0.413235 0.858712 0.665120 0.044000 Uiso calc U . R 1.000000 . .
C C53 0.4707(9) 0.8015(4) 0.7170(8) 0.037(3) Uani d . . . 1.000000 . .
C C54 0.5480(8) 0.8132(4) 0.7934(8) 0.035(3) Uani d . . . 1.000000 . .

loop_
_atom_site_aniso_label
_atom_site_aniso_U_11
_atom_site_aniso_U_22
_atom_site_aniso_U_33
_atom_site_aniso_U_12
_atom_site_aniso_U_13
_atom_site_aniso_U_23
U1 0.0456(3) 0.0443(3) 0.0374(3) -0.0060(2) 0.0021(2) 0.0017(2)
U2 0.0372(2) 0.0341(2) 0.0326(2) 0.00269(17) -0.00174(18) -0.00266(17)
U3 0.0373(2) 0.0336(2) 0.0342(2) -0.00059(17) 0.00113(18) 0.00073(17)
S1 0.0349(15) 0.0369(14) 0.0294(14) 0.0003(11) 0.0016(11) 0.0005(11)
S2 0.0449(17) 0.0409(16) 0.0378(16) 0.0013(13) 0.0004(13) -0.0015(13)
S3 0.0340(15) 0.0363(14) 0.0335(15) 0.0001(11) 0.0022(12) 0.0002(11)
O1 0.053(6) 0.067(6) 0.055(6) 0.004(5) 0.012(5) -0.007(5)
O2 0.061(6) 0.046(5) 0.055(6) 0.002(4) -0.010(5) -0.001(4)
O3 0.060(6) 0.058(6) 0.034(5) 0.031(5) 0.016(4) -0.009(4)
O4 0.034(4) 0.034(4) 0.061(6) -0.002(3) 0.016(4) 0.003(4)
O5 0.045(5) 0.042(5) 0.056(6) -0.014(4) 0.028(4) -0.009(4)
O6 0.040(5) 0.033(4) 0.051(5) 0.002(3) 0.008(4) -0.005(4)
O7 0.067(5) 0.045(4) 0.046(5) 0.003(4) 0.022(4) 0.004(4)
O8 0.060(6) 0.040(5) 0.053(6) 0.002(4) 0.013(5) -0.001(4)
O9 0.059(6) 0.050(5) 0.038(5) 0.006(4) 0.013(4) 0.005(4)
O10 0.062(6) 0.064(6) 0.053(6) 0.023(5) 0.012(5) 0.011(5)
O11 0.052(6) 0.057(6) 0.040(5) -0.011(4) -0.003(4) 0.008(4)
O12 0.068(7) 0.076(7) 0.048(6) -0.028(6) 0.005(5) 0.010(5)
O13 0.046(5) 0.039(5) 0.035(5) 0.006(4) -0.001(4) -0.003(4)
O14 0.035(4) 0.041(4) 0.032(4) 0.004(3) -0.001(3) -0.002(3)
O15 0.038(4) 0.039(4) 0.035(4) -0.002(4) -0.001(4) -0.001(3)
O16 0.038(4) 0.039(4) 0.036(4) -0.001(3) 0.004(4) 0.000(3)
O17 0.045(5) 0.040(5) 0.047(5) 0.001(4) -0.007(4) -0.001(4)
O18A 0.06(2) 0.032(13) 0.05(2) -0.010(15) -0.028(16) -0.006(13)
O18B 0.046(13) 0.035(10) 0.047(13) -0.001(9) -0.011(9) 0.000(8)
O19 0.045(5) 0.040(5) 0.046(5) 0.006(4) -0.009(4) -0.006(4)
O20 0.125(11) 0.039(5) 0.061(7) 0.007(6) -0.047(7) -0.002(5)
O21 0.055(5) 0.035(4) 0.042(5) 0.002(4) -0.005(4) -0.003(4)
O22 0.033(4) 0.040(4) 0.038(5) 0.000(3) -0.001(4) 0.000(4)
O23 0.036(4) 0.039(4) 0.039(5) 0.000(3) -0.002(4) 0.002(4)
O24 0.043(5) 0.039(5) 0.038(5) -0.001(4) 0.000(4) -0.001(4)
O25 0.088(9) 0.104(9) 0.040(6) -0.050(7) -0.004(6) 0.013(6)
O26 0.072(7) 0.059(6) 0.053(6) -0.001(5) 0.014(5) 0.002(5)
O27 0.109(10) 0.059(6) 0.043(6) -0.017(6) 0.015(6) -0.012(5)
O28 0.067(7) 0.072(7) 0.066(7) 0.003(6) 0.007(6) 0.004(6)
O29 0.068(7) 0.067(7) 0.077(8) 0.002(6) 0.005(6) 0.011(6)
O30 0.100(11) 0.096(10) 0.119(13) 0.004(8) 0.027(10) -0.020(9)
N1 0.052(6) 0.044(6) 0.035(6) 0.006(5) 0.021(5) 0.002(4)
N2 0.051(7) 0.059(7) 0.039(6) 0.016(5) 0.013(5) 0.008(5)
N3 0.049(7) 0.048(6) 0.043(6) -0.002(5) -0.001(5) -0.002(5)
C1 0.034(6) 0.049(7) 0.036(7) 0.003(5) 0.003(5) -0.001(5)
C2 0.033(6) 0.044(7) 0.038(7) 0.000(5) -0.002(5) 0.000(5)
C3 0.045(7) 0.050(7) 0.034(7) 0.000(6) 0.004(5) 0.009(5)
C4 0.055(8) 0.036(6) 0.024(6) -0.008(5) 0.000(5) 0.003(5)
C5 0.035(6) 0.050(7) 0.040(7) 0.002(5) 0.016(5) 0.007(5)
C6 0.051(8) 0.053(8) 0.038(7) 0.005(6) 0.010(6) 0.000(6)
C7 0.057(9) 0.063(9) 0.052(8) 0.018(7) 0.026(7) -0.008(7)
C8 0.052(8) 0.043(7) 0.033(6) 0.007(6) 0.013(6) 0.004(5)
C9 0.034(6) 0.048(7) 0.047(7) -0.003(5) 0.018(6) -0.010(6)
C10 0.038(6) 0.057(7) 0.019(5) 0.003(5) -0.003(5) -0.003(5)
C11 0.045(7) 0.048(7) 0.033(6) 0.012(6) 0.016(5) 0.010(5)
C12 0.044(7) 0.040(6) 0.031(6) 0.000(5) 0.009(5) -0.002(5)
C13 0.041(7) 0.048(7) 0.032(6) -0.001(5) 0.002(5) -0.003(5)
C14 0.051(8) 0.064(9) 0.066(10) -0.015(7) 0.032(7) -0.017(7)
C15 0.036(7) 0.074(10) 0.045(8) 0.007(6) -0.001(6) -0.005(7)
C16 0.050(8) 0.045(7) 0.055(8) -0.007(6) 0.019(7) -0.006(6)
C17 0.045(8) 0.065(9) 0.042(8) 0.006(6) 0.000(6) -0.001(6)
C18 0.082(11) 0.047(8) 0.055(9) 0.024(8) -0.003(8) -0.001(7)
C19 0.058(8) 0.057(8) 0.037(7) 0.013(7) 0.014(6) 0.010(6)
C20 0.040(7) 0.056(8) 0.049(8) 0.001(6) 0.009(6) 0.006(6)
C21 0.042(7) 0.054(8) 0.034(7) 0.002(6) 0.001(5) -0.004(5)
C22 0.041(7) 0.047(7) 0.029(6) -0.006(5) 0.013(5) 0.003(5)
C23 0.031(6) 0.045(7) 0.034(6) 0.000(5) -0.002(5) 0.000(5)
C24 0.048(7) 0.048(7) 0.040(7) 0.006(6) 0.013(6) 0.006(6)
C25 0.065(10) 0.049(8) 0.047(8) -0.015(7) 0.001(7) 0.004(6)
C26 0.053(8) 0.045(7) 0.047(8) -0.003(6) -0.001(6) 0.001(6)
C27 0.044(7) 0.053(8) 0.050(8) -0.009(6) -0.002(6) 0.005(6)
C28 0.046(8) 0.057(8) 0.042(7) 0.010(6) 0.006(6) -0.003(6)
C29 0.050(8) 0.055(8) 0.039(7) 0.007(6) 0.006(6) -0.002(6)
C30 0.054(8) 0.038(7) 0.050(8) 0.003(6) 0.009(6) -0.004(6)
C31 0.050(8) 0.054(8) 0.047(8) -0.004(6) 0.003(6) 0.007(6)
C32 0.035(6) 0.052(7) 0.032(6) -0.002(5) 0.000(5) -0.002(5)
C33 0.043(7) 0.046(7) 0.048(8) 0.000(6) 0.006(6) 0.004(6)
C34 0.047(7) 0.040(6) 0.038(7) -0.001(5) 0.011(6) 0.000(5)
C35 0.050(8) 0.049(8) 0.061(9) 0.007(6) 0.004(7) 0.006(7)
C36 0.069(10) 0.053(8) 0.050(9) -0.003(7) -0.001(7) -0.012(7)
C37 0.042(7) 0.040(7) 0.034(6) -0.004(5) 0.003(5) 0.001(5)
C38 0.028(6) 0.042(6) 0.034(6) -0.002(5) 0.007(5) -0.005(5)
C39 0.037(6) 0.043(7) 0.032(6) -0.002(5) 0.000(5) -0.003(5)
C40 0.029(6) 0.040(6) 0.036(6) -0.006(5) 0.006(5) 0.003(5)
C41 0.032(6) 0.040(6) 0.031(6) 0.003(5) 0.005(5) -0.001(5)
C42 0.039(6) 0.043(7) 0.028(6) -0.001(5) 0.002(5) 0.006(5)
C43 0.071(10) 0.046(8) 0.061(10) 0.003(7) -0.024(8) -0.010(7)
C44A 0.02(2) 0.04(2) 0.08(3) 0.015(19) -0.01(2) -0.009(19)
C45A 0.05(2) 0.046(18) 0.05(2) 0.005(15) 0.000(15) -0.008(15)
C46A 0.06(2) 0.06(2) 0.05(2) -0.003(17) -0.001(17) 0.010(17)
C47A 0.03(3) 0.025(15) 0.03(2) -0.007(18) -0.006(17) 0.000(13)
C44B 0.008(12) 0.045(13) 0.067(18) -0.001(11) -0.009(12) -0.002(11)
C45B 0.047(14) 0.039(12) 0.060(15) -0.001(10) -0.018(11) -0.001(10)
C46B 0.044(12) 0.036(10) 0.038(11) -0.011(9) -0.005(9) -0.003(9)
C47B 0.031(19) 0.054(16) 0.049(18) -0.010(15) 0.016(14) 0.002(12)
C48 0.064(9) 0.040(7) 0.050(8) 0.004(6) -0.004(7) -0.003(6)
C49 0.043(7) 0.042(7) 0.026(6) 0.003(5) 0.003(5) -0.007(5)
C50 0.030(6) 0.041(6) 0.039(6) -0.001(5) 0.012(5) -0.003(5)
C51 0.031(6) 0.040(6) 0.038(6) -0.004(5) 0.003(5) 0.000(5)
C52 0.034(6) 0.040(6) 0.036(6) 0.001(5) 0.001(5) -0.001(5)
C53 0.034(6) 0.036(6) 0.042(7) 0.000(5) 0.008(5) 0.004(5)
C54 0.027(6) 0.048(7) 0.032(6) -0.005(5) 0.009(5) 0.003(5)

loop_
_atom_type_symbol
_atom_type_description
_atom_type_scat_dispersion_real
_atom_type_scat_dispersion_imag
_atom_type_scat_source
C C 0.0033 0.0016 'International Tables Vol C Tables 4.2.6.8 and 6.1.1.4'
H H 0.0000 0.0000 'International Tables Vol C Tables 4.2.6.8 and 6.1.1.4'
N N 0.0061 0.0033 'International Tables Vol C Tables 4.2.6.8 and 6.1.1.4'
O O 0.0106 0.0060 'International Tables Vol C Tables 4.2.6.8 and 6.1.1.4'
S S 0.1246 0.1234 'International Tables Vol C Tables 4.2.6.8 and 6.1.1.4'
U U -9.6767 9.6646 'International Tables Vol C Tables 4.2.6.8 and 6.1.1.4'

loop_
_geom_angle_atom_site_label_1
_geom_angle_atom_site_label_2
_geom_angle_atom_site_label_3
_geom_angle_site_symmetry_1
_geom_angle_site_symmetry_3
_geom_angle
_geom_angle_publ_flag
O2 U1 O1 . . 178.5(5) ?
O2 U1 O7 . . 94.1(4) ?
O1 U1 O7 . . 84.8(4) ?
O2 U1 O11 . . 92.5(4) ?
O1 U1 O11 . . 86.4(4) ?
O7 U1 O11 . . 82.0(3) ?
O2 U1 O25 . . 93.6(5) ?
O1 U1 O25 . . 87.0(5) ?
O7 U1 O25 . . 154.4(4) ?
O11 U1 O25 . . 73.3(4) ?
O2 U1 O9 . 4_676 92.2(4) ?
O1 U1 O9 . 4_676 88.6(4) ?
O7 U1 O9 . 4_676 78.2(3) ?
O11 U1 O9 . 4_676 159.9(3) ?
O25 U1 O9 . 4_676 125.8(4) ?
O2 U1 O10 . 4_676 91.2(4) ?
O1 U1 O10 . 4_676 90.3(4) ?
O7 U1 O10 . 4_676 130.8(3) ?
O11 U1 O10 . 4_676 146.6(3) ?
O25 U1 O10 . 4_676 73.3(4) ?
O9 U1 O10 4_676 4_676 52.7(3) ?
O3 U2 O4 . . 178.6(4) ?
O3 U2 O15 . 4_565 91.3(4) ?
O4 U2 O15 . 4_565 88.4(3) ?
O3 U2 O13 . . 91.2(4) ?
O4 U2 O13 . . 90.2(4) ?
O15 U2 O13 4_565 . 121.3(3) ?
O3 U2 O16 . 4_565 89.1(4) ?
O4 U2 O16 . 4_565 89.6(4) ?
O15 U2 O16 4_565 4_565 53.4(3) ?
O13 U2 O16 . 4_565 174.7(3) ?
O3 U2 O18B . . 79.6(6) ?
O4 U2 O18B . . 100.5(6) ?
O15 U2 O18B 4_565 . 169.7(6) ?
O13 U2 O18B . . 64.2(6) ?
O16 U2 O18B 4_565 . 121.0(6) ?
O3 U2 O14 . . 91.1(4) ?
O4 U2 O14 . . 90.1(3) ?
O15 U2 O14 4_565 . 68.4(3) ?
O13 U2 O14 . . 52.9(3) ?
O16 U2 O14 4_565 . 121.8(3) ?
O18B U2 O14 . . 116.2(6) ?
O3 U2 O17 . . 88.3(4) ?
O4 U2 O17 . . 90.7(3) ?
O15 U2 O17 4_565 . 122.5(3) ?
O13 U2 O17 . . 116.2(3) ?
O16 U2 O17 4_565 . 69.1(3) ?
O18B U2 O17 . . 53.0(6) ?
O14 U2 O17 . . 169.2(3) ?
O3 U2 O18A . . 95.6(10) ?
O4 U2 O18A . . 84.5(10) ?
O15 U2 O18A 4_565 . 169.4(9) ?
O13 U2 O18A . . 66.7(8) ?
O16 U2 O18A 4_565 . 118.5(8) ?
O14 U2 O18A . . 119.4(8) ?
O17 U2 O18A . . 50.0(8) ?
O6 U3 O5 . . 179.4(4) ?
O6 U3 O23 . 4_575 87.5(3) ?
O5 U3 O23 . 4_575 92.8(4) ?
O6 U3 O24 . 4_575 90.3(4) ?
O5 U3 O24 . 4_575 89.6(4) ?
O23 U3 O24 4_575 4_575 52.5(3) ?
O6 U3 O22 . . 89.7(3) ?
O5 U3 O22 . . 90.9(3) ?
O23 U3 O22 4_575 . 67.6(3) ?
O24 U3 O22 4_575 . 120.0(3) ?
O6 U3 O21 . . 89.5(4) ?
O5 U3 O21 . . 90.8(4) ?
O23 U3 O21 4_575 . 120.4(3) ?
O24 U3 O21 4_575 . 172.9(3) ?
O22 U3 O21 . . 52.9(3) ?
O6 U3 O19 . . 87.4(3) ?
O5 U3 O19 . . 92.0(4) ?
O23 U3 O19 4_575 . 120.7(3) ?
O24 U3 O19 4_575 . 68.5(3) ?
O22 U3 O19 . . 171.0(3) ?
O21 U3 O19 . . 118.6(3) ?
O6 U3 O20 . . 91.5(5) ?
O5 U3 O20 . . 88.1(5) ?
O23 U3 O20 4_575 . 172.3(3) ?
O24 U3 O20 4_575 . 119.9(3) ?
O22 U3 O20 . . 120.1(3) ?
O21 U3 O20 . . 67.2(3) ?
O19 U3 O20 . . 51.6(3) ?
C41 S1 C38 . . 90.5(6) ?
C44B S2 C47B . . 92.9(19) ?
C47A S2 C44A . . 92.(2) ?
C53 S3 C50 . . 91.0(6) ?
C1 O7 U1 . . 164.8(9) ?
C24 O9 U1 . 4_575 94.1(8) ?
C24 O10 U1 . 4_575 93.6(8) ?
C25 O11 U1 . . 122.9(9) ?
C37 O13 U2 . . 94.4(7) ?
C37 O14 U2 . . 92.6(7) ?
C42 O15 U2 . 4_666 93.9(7) ?
C42 O16 U2 . 4_666 92.4(7) ?
C43 O17 U2 . . 93.5(8) ?
C43 O18A U2 . . 92.7(18) ?
C43 O18B U2 . . 94.2(14) ?
C48 O19 U3 . . 94.6(8) ?
C48 O20 U3 . . 93.5(8) ?
C49 O21 U3 . . 92.9(7) ?
C49 O22 U3 . . 93.2(7) ?
C54 O23 U3 . 4_676 93.1(7) ?
C54 O24 U3 . 4_676 93.3(7) ?
U1 O25 H25A . . 117.(10) ?
U1 O25 H25B . . 110.(10) ?
H25A O25 H25B . . 107.1(18) ?
H26A O26 H26B . . 93.500000 ?
H27A O27 H27B . . 106.8(18) ?
C4 N1 C3 . . 120.4(11) ?
C4 N1 C7 . . 121.1(11) ?
C3 N1 C7 . . 118.5(11) ?
C23 N2 C19 . . 121.7(12) ?
C23 N2 C18 . . 122.9(11) ?
C19 N2 C18 . . 115.4(11) ?
C27 N3 C28 . . 121.1(12) ?
C27 N3 C31 . . 116.8(11) ?
C28 N3 C31 . . 122.1(11) ?
O8 C1 O7 . . 126.5(12) ?
O8 C1 C2 . . 119.1(11) ?
O7 C1 C2 . . 114.3(11) ?
C3 C2 C6 . . 117.6(12) ?
C3 C2 C1 . . 121.2(11) ?
C6 C2 C1 . . 121.1(12) ?
N1 C3 C2 . . 122.1(12) ?
N1 C3 H3 . . 119.000000 ?
C2 C3 H3 . . 119.000000 ?
N1 C4 C5 . . 121.3(11) ?
N1 C4 H4 . . 119.400000 ?
C5 C4 H4 . . 119.400000 ?
C6 C5 C4 . . 118.2(11) ?
C6 C5 H5 . . 120.900000 ?
C4 C5 H5 . . 120.900000 ?
C5 C6 C2 . . 120.2(12) ?
C5 C6 H6 . . 119.900000 ?
C2 C6 H6 . . 119.900000 ?
N1 C7 C8 . . 113.4(11) ?
N1 C7 H7A . . 108.900000 ?
C8 C7 H7A . . 108.900000 ?
N1 C7 H7B . . 108.900000 ?
C8 C7 H7B . . 108.900000 ?
H7A C7 H7B . . 107.700000 ?
C9 C8 C13 . . 121.5(12) ?
C9 C8 C7 . . 122.6(13) ?
C13 C8 C7 . . 115.7(12) ?
C8 C9 C10 . . 120.7(12) ?
C8 C9 C14 . . 118.6(13) ?
C10 C9 C14 . . 120.7(13) ?
C9 C10 C11 . . 117.9(11) ?
C9 C10 C15 . . 119.7(12) ?
C11 C10 C15 . . 122.3(12) ?
C10 C11 C12 . . 123.0(11) ?
C10 C11 C18 . . 114.5(12) ?
C12 C11 C18 . . 122.3(13) ?
C11 C12 C13 . . 118.6(11) ?
C11 C12 C16 . . 121.2(12) ?
C13 C12 C16 . . 120.2(12) ?
C12 C13 C8 . . 118.2(11) ?
C12 C13 C17 . . 119.1(12) ?
C8 C13 C17 . . 122.6(12) ?
C9 C14 H14A . . 109.200000 ?
C9 C14 H14B . . 109.700000 ?
H14A C14 H14B . . 109.700000 ?
C9 C14 H14C . . 109.400000 ?
H14A C14 H14C . . 109.400000 ?
H14B C14 H14C . . 109.400000 ?
C10 C15 H15A . . 109.500000 ?
C10 C15 H15B . . 109.500000 ?
H15A C15 H15B . . 109.500000 ?
C10 C15 H15C . . 109.500000 ?
H15A C15 H15C . . 109.500000 ?
H15B C15 H15C . . 109.500000 ?
C12 C16 H16A . . 109.500000 ?
C12 C16 H16B . . 109.500000 ?
H16A C16 H16B . . 109.500000 ?
C12 C16 H16C . . 109.500000 ?
H16A C16 H16C . . 109.500000 ?
H16B C16 H16C . . 109.500000 ?
C13 C17 H17A . . 109.500000 ?
C13 C17 H17B . . 109.500000 ?
H17A C17 H17B . . 109.500000 ?
C13 C17 H17C . . 109.500000 ?
H17A C17 H17C . . 109.500000 ?
H17B C17 H17C . . 109.500000 ?
C11 C18 N2 . . 114.7(12) ?
C11 C18 H18A . . 108.600000 ?
N2 C18 H18A . . 108.600000 ?
C11 C18 H18B . . 108.600000 ?
N2 C18 H18B . . 108.600000 ?
H18A C18 H18B . . 107.600000 ?
N2 C19 C20 . . 119.9(12) ?
N2 C19 H19 . . 120.000000 ?
C20 C19 H19 . . 120.000000 ?
C21 C20 C19 . . 118.4(12) ?
C21 C20 C24 . . 122.3(12) ?
C19 C20 C24 . . 119.3(12) ?
C22 C21 C20 . . 118.7(12) ?
C22 C21 H21 . . 120.600000 ?
C20 C21 H21 . . 120.600000 ?
C21 C22 C23 . . 120.7(11) ?
C21 C22 H22 . . 119.700000 ?
C23 C22 H22 . . 119.700000 ?
N2 C23 C22 . . 120.4(11) ?
N2 C23 H23 . . 119.800000 ?
C22 C23 H23 . . 119.800000 ?
O10 C24 O9 . . 119.5(12) ?
O10 C24 C20 . . 120.8(12) ?
O9 C24 C20 . . 119.6(12) ?
O12 C25 O11 . . 125.1(14) ?
O12 C25 C26 . . 120.4(14) ?
O11 C25 C26 . . 114.3(13) ?
C30 C26 C27 . . 120.8(13) ?
C30 C26 C25 . . 120.9(13) ?
C27 C26 C25 . . 118.3(13) ?
N3 C27 C26 . . 120.1(13) ?
N3 C27 H27 . . 120.000000 ?
C26 C27 H27 . . 120.000000 ?
N3 C28 C29 . . 120.5(13) ?
N3 C28 H28 . . 119.700000 ?
C29 C28 H28 . . 119.700000 ?
C28 C29 C30 . . 119.9(14) ?
C28 C29 H29 . . 120.000000 ?
C30 C29 H29 . . 120.000000 ?
C26 C30 C29 . . 117.5(13) ?
C26 C30 H30 . . 121.200000 ?
C29 C30 H30 . . 121.200000 ?
N3 C31 C32 . . 114.4(11) ?
N3 C31 H31A . . 108.700000 ?
C32 C31 H31A . . 108.700000 ?
N3 C31 H31B . . 108.700000 ?
C32 C31 H31B . . 108.700000 ?
H31A C31 H31B . . 107.600000 ?
C34 C32 C33 3_566 . 121.5(11) ?
C34 C32 C31 3_566 . 119.6(12) ?
C33 C32 C31 . . 118.9(12) ?
C34 C33 C32 . . 119.9(12) ?
C34 C33 C35 . . 118.3(12) ?
C32 C33 C35 . . 121.7(13) ?
C33 C34 C32 . 3_566 118.7(11) ?
C33 C34 C36 . . 119.3(12) ?
C32 C34 C36 3_566 . 122.0(12) ?
C33 C35 H35A . . 109.500000 ?
C33 C35 H35B . . 109.500000 ?
H35A C35 H35B . . 109.500000 ?
C33 C35 H35C . . 109.500000 ?
H35A C35 H35C . . 109.500000 ?
H35B C35 H35C . . 109.500000 ?
C34 C36 H36A . . 109.500000 ?
C34 C36 H36B . . 109.500000 ?
H36A C36 H36B . . 109.500000 ?
C34 C36 H36C . . 109.500000 ?
H36A C36 H36C . . 109.500000 ?
H36B C36 H36C . . 109.500000 ?
O14 C37 O13 . . 119.6(11) ?
O14 C37 C38 . . 120.4(11) ?
O13 C37 C38 . . 120.0(11) ?
C39 C38 C37 . . 129.5(11) ?
C39 C38 S1 . . 111.9(9) ?
C37 C38 S1 . . 118.6(9) ?
C38 C39 C40 . . 112.8(11) ?
C38 C39 H39 . . 123.600000 ?
C40 C39 H39 . . 123.600000 ?
C41 C40 C39 . . 112.0(11) ?
C41 C40 H40 . . 124.000000 ?
C39 C40 H40 . . 124.000000 ?
C40 C41 C42 . . 128.0(11) ?
C40 C41 S1 . . 112.8(9) ?
C42 C41 S1 . . 119.2(9) ?
O16 C42 O15 . . 120.1(10) ?
O16 C42 C41 . . 120.6(11) ?
O15 C42 C41 . . 119.3(11) ?
O18A C43 O17 . . 115.(2) ?
O17 C43 O18B . . 119.0(16) ?
O18A C43 C44A . . 116.(2) ?
O17 C43 C44A . . 119.(2) ?
O17 C43 C44B . . 118.1(16) ?
O18B C43 C44B . . 116.(2) ?
C45A C44A C43 . . 138.(4) ?
C45A C44A S2 . . 106.(3) ?
C43 C44A S2 . . 115.(3) ?
C44A C45A C46A . . 121.(4) ?
C44A C45A H45A . . 119.500000 ?
C46A C45A H45A . . 119.500000 ?
C45A C46A C47A . . 111.(4) ?
C45A C46A H46A . . 124.700000 ?
C47A C46A H46A . . 124.700000 ?
C46A C47A C48 . . 133.(4) ?
C46A C47A S2 . . 109.(3) ?
C48 C47A S2 . . 117.(3) ?
C45B C44B C43 . . 126.(2) ?
C45B C44B S2 . . 114.(2) ?
C43 C44B S2 . . 120.(2) ?
C46B C45B C44B . . 109.(2) ?
C46B C45B H45B . . 125.400000 ?
C44B C45B H45B . . 125.400000 ?
C45B C46B C47B . . 116.(3) ?
C45B C46B H46B . . 122.200000 ?
C47B C46B H46B . . 122.200000 ?
C46B C47B C48 . . 131.(3) ?
C46B C47B S2 . . 108.(3) ?
C48 C47B S2 . . 120.(3) ?
O19 C48 O20 . . 119.7(12) ?
O19 C48 C47B . . 115.(2) ?
O20 C48 C47B . . 124.(2) ?
O19 C48 C47A . . 118.(2) ?
O20 C48 C47A . . 122.(2) ?
O19 C48 U3 . . 59.6(7) ?
O22 C49 O21 . . 120.3(11) ?
O22 C49 C50 . . 119.6(11) ?
O21 C49 C50 . . 120.0(11) ?
C51 C50 C49 . . 128.2(11) ?
C51 C50 S3 . . 113.5(9) ?
C49 C50 S3 . . 118.3(9) ?
C50 C51 C52 . . 111.1(11) ?
C50 C51 H51 . . 124.400000 ?
C52 C51 H51 . . 124.400000 ?
C53 C52 C51 . . 112.2(11) ?
C53 C52 H52 . . 123.900000 ?
C51 C52 H52 . . 123.900000 ?
C52 C53 C54 . . 127.1(11) ?
C52 C53 S3 . . 112.1(9) ?
C54 C53 S3 . . 120.8(9) ?
O24 C54 O23 . . 121.1(11) ?
O24 C54 C53 . . 120.0(11) ?
O23 C54 C53 . . 118.8(11) ?

loop_
_geom_bond_atom_site_label_1
_geom_bond_atom_site_label_2
_geom_bond_site_symmetry_2
_geom_bond_distance
_geom_bond_publ_flag
U1 O2 . 1.784(10) ?
U1 O1 . 1.790(10) ?
U1 O7 . 2.288(9) ?
U1 O11 . 2.320(9) ?
U1 O25 . 2.428(11) ?
U1 O9 4_676 2.437(9) ?
U1 O10 4_676 2.454(10) ?
U2 O3 . 1.753(9) ?
U2 O4 . 1.794(8) ?
U2 O15 4_565 2.435(8) ?
U2 O13 . 2.460(8) ?
U2 O16 4_565 2.474(8) ?
U2 O18B . 2.48(3) ?
U2 O14 . 2.501(8) ?
U2 O17 . 2.513(9) ?
U2 O18A . 2.55(3) ?
U3 O6 . 1.787(9) ?
U3 O5 . 1.787(8) ?
U3 O23 4_575 2.471(8) ?
U3 O24 4_575 2.479(8) ?
U3 O22 . 2.483(8) ?
U3 O21 . 2.485(9) ?
U3 O19 . 2.486(8) ?
U3 O20 . 2.506(10) ?
S1 C41 . 1.719(12) ?
S1 C38 . 1.744(12) ?
S2 C44B . 1.65(3) ?
S2 C47A . 1.69(4) ?
S2 C47B . 1.72(4) ?
S2 C44A . 1.78(4) ?
S3 C53 . 1.704(12) ?
S3 C50 . 1.731(13) ?
O7 C1 . 1.289(15) ?
O8 C1 . 1.224(15) ?
O9 C24 . 1.262(15) ?
O10 C24 . 1.252(16) ?
O11 C25 . 1.316(18) ?
O12 C25 . 1.217(18) ?
O13 C37 . 1.282(14) ?
O14 C37 . 1.277(14) ?
O15 C42 . 1.280(14) ?
O16 C42 . 1.267(14) ?
O17 C43 . 1.283(17) ?
O18A C43 . 1.26(4) ?
O18B C43 . 1.31(3) ?
O19 C48 . 1.253(16) ?
O20 C48 . 1.259(17) ?
O21 C49 . 1.280(15) ?
O22 C49 . 1.270(14) ?
O23 C54 . 1.269(14) ?
O24 C54 . 1.243(15) ?
O25 H25A . 0.839(10) ?
O25 H25B . 0.840(11) ?
O26 H26A . 0.951100 ?
O26 H26B . 0.936900 ?
O27 H27A . 0.840(10) ?
O27 H27B . 0.840(10) ?
N1 C4 . 1.316(15) ?
N1 C3 . 1.344(16) ?
N1 C7 . 1.517(15) ?
N2 C23 . 1.333(16) ?
N2 C19 . 1.340(17) ?
N2 C18 . 1.543(18) ?
N3 C27 . 1.344(17) ?
N3 C28 . 1.350(18) ?
N3 C31 . 1.492(18) ?
C1 C2 . 1.510(18) ?
C2 C3 . 1.364(18) ?
C2 C6 . 1.390(18) ?
C3 H3 . 0.950000 ?
C4 C5 . 1.389(17) ?
C4 H4 . 0.950000 ?
C5 C6 . 1.378(18) ?
C5 H5 . 0.950000 ?
C6 H6 . 0.950000 ?
C7 C8 . 1.527(19) ?
C7 H7A . 0.990000 ?
C7 H7B . 0.990000 ?
C8 C9 . 1.385(19) ?
C8 C13 . 1.418(18) ?
C9 C10 . 1.391(18) ?
C9 C14 . 1.537(18) ?
C10 C11 . 1.396(18) ?
C10 C15 . 1.538(17) ?
C11 C12 . 1.398(18) ?
C11 C18 . 1.531(18) ?
C12 C13 . 1.411(17) ?
C12 C16 . 1.519(17) ?
C13 C17 . 1.505(18) ?
C14 H14A . 0.958900 ?
C14 H14B . 0.958800 ?
C14 H14C . 0.961800 ?
C15 H15A . 0.980000 ?
C15 H15B . 0.980000 ?
C15 H15C . 0.980000 ?
C16 H16A . 0.980000 ?
C16 H16B . 0.980000 ?
C16 H16C . 0.980000 ?
C17 H17A . 0.980000 ?
C17 H17B . 0.980000 ?
C17 H17C . 0.980000 ?
C18 H18A . 0.990000 ?
C18 H18B . 0.990000 ?
C19 C20 . 1.408(19) ?
C19 H19 . 0.950000 ?
C20 C21 . 1.404(19) ?
C20 C24 . 1.476(18) ?
C21 C22 . 1.368(18) ?
C21 H21 . 0.950000 ?
C22 C23 . 1.374(17) ?
C22 H22 . 0.950000 ?
C23 H23 . 0.950000 ?
C25 C26 . 1.51(2) ?
C26 C30 . 1.38(2) ?
C26 C27 . 1.39(2) ?
C27 H27 . 0.950000 ?
C28 C29 . 1.379(19) ?
C28 H28 . 0.950000 ?
C29 C30 . 1.414(19) ?
C29 H29 . 0.950000 ?
C30 H30 . 0.950000 ?
C31 C32 . 1.528(18) ?
C31 H31A . 0.990000 ?
C31 H31B . 0.990000 ?
C32 C34 3_566 1.411(18) ?
C32 C33 . 1.419(18) ?
C33 C34 . 1.405(19) ?
C33 C35 . 1.498(18) ?
C34 C36 . 1.514(18) ?
C35 H35A . 0.980000 ?
C35 H35B . 0.980000 ?
C35 H35C . 0.980000 ?
C36 H36A . 0.980000 ?
C36 H36B . 0.980000 ?
C36 H36C . 0.980000 ?
C37 C38 . 1.465(17) ?
C38 C39 . 1.350(17) ?
C39 C40 . 1.427(17) ?
C39 H39 . 0.950000 ?
C40 C41 . 1.361(16) ?
C40 H40 . 0.950000 ?
C41 C42 . 1.481(16) ?
C43 C44A . 1.46(5) ?
C43 C44B . 1.52(3) ?
C44A C45A . 1.30(6) ?
C45A C46A . 1.32(5) ?
C45A H45A . 0.950000 ?
C46A C47A . 1.43(6) ?
C46A H46A . 0.950000 ?
C47A C48 . 1.53(5) ?
C44B C45B . 1.41(4) ?
C45B C46B . 1.37(3) ?
C45B H45B . 0.950000 ?
C46B C47B . 1.40(5) ?
C46B H46B . 0.950000 ?
C47B C48 . 1.46(5) ?
C49 C50 . 1.486(16) ?
C50 C51 . 1.350(17) ?
C51 C52 . 1.436(16) ?
C51 H51 . 0.950000 ?
C52 C53 . 1.390(17) ?
C52 H52 . 0.950000 ?
C53 C54 . 1.481(17) ?

loop_
_geom_hbond_atom_site_label_D
_geom_hbond_atom_site_label_H
_geom_hbond_atom_site_label_A
_geom_hbond_site_symmetry_A
_geom_hbond_distance_DH
_geom_hbond_distance_HA
_geom_hbond_distance_DA
_geom_hbond_angle_DHA
_geom_hbond_publ_flag
O25 H25A O12 . 0.839(10) 2.26(15) 2.750(15) 118.(13) ?
O25 H25A O16 4_566 0.839(10) 2.58(12) 3.275(14) 141.(16) ?
O25 H25B O17 1_556 0.840(11) 2.07(16) 2.690(14) 130.(17) ?
O26 H26A O2 . 0.950000 2.160000 3.106(14) 171.000000 ?
O26 H26B O27 1_556 0.940000 1.830000 2.732(16) 160.400000 ?
O27 H27A O4 . 0.840(10) 2.15(7) 2.943(14) 158.(17) ?
O27 H27B O22 2_545 0.840(10) 2.03(7) 2.834(13) 160.(20) ?
C4 H4 S3 . 0.950000 2.800000 3.662(12) 151.800000 ?
C5 H5 O4 3_666 0.950000 2.570000 3.100(15) 115.400000 ?
C18 H18B O30 4_576 0.990000 2.450000 3.15(2) 127.700000 ?
C19 H19 O26 2_556 0.950000 2.220000 3.141(17) 163.600000 ?
C22 H22 O18A^a 2_556 0.950000 2.560000 3.18(4) 122.800000 ?
C23 H23 O13 2_556 0.950000 2.390000 3.148(15) 137.000000 ?
C27 H27 O7 . 0.950000 2.590000 3.495(17) 159.500000 ?
C28 H28 S2 3_566 0.950000 2.740000 3.434(14) 130.600000 ?
C28 H28 O19 3_566 0.950000 2.310000 2.944(17) 123.700000 ?
C39 H39 O29 2_545 0.950000 2.600000 3.439(17) 148.100000 ?
C40 H40 O12 4_665 0.950000 2.330000 3.236(16) 159.600000 ?
